data_4123647
loop_
_publ_author_name
'Guang, Jie'
'Liu, Qiyong Peter'
'Hopson, Russell'
'Williard, Paul G.'

_publ_section_title
;
 Lithium Pinacolone Enolate Solvated by Hexamethylphosphoramide.
;
_journal_issue 23
_journal_name_full 'Journal of the American Chemical Society'
_journal_page_first 7347
_journal_page_last 7356
_journal_paper_doi 10.1021/jacs.5b01906
_journal_volume 137
_journal_year 2015
_chemical_formula_sum 'C44 H100 Li4 N12 O8 P4'
_chemical_formula_weight 1077.00
_chemical_name_common jg11mar13
_space_group_crystal_system triclinic
_space_group_IT_number 2
_space_group_name_Hall '-P 1'
_space_group_name_H-M_alt 'P -1'
_symmetry_space_group_name_Hall '-P 1'
_symmetry_space_group_name_H-M 'P -1'
_atom_sites_solution_hydrogens geom
_atom_sites_solution_primary direct
_atom_sites_solution_secondary difmap
_cell_angle_alpha 94.906(6)
_cell_angle_beta 104.544(6)
_cell_angle_gamma 101.318(7)
_cell_formula_units_Z 2
_cell_length_a 12.280(2)
_cell_length_b 12.436(2)
_cell_length_c 22.118(4)
_cell_measurement_reflns_used 9439
_cell_measurement_temperature 213.(2)
_cell_measurement_theta_max 26.2080
_cell_measurement_theta_min 2.6111
_cell_volume 3173.4(9)
_computing_cell_refinement 'SAINT V8.18C (Bruker AXS Inc., 2011)'
_computing_data_reduction 'SAINT V8.18C (Bruker AXS Inc., 2011)'
_computing_structure_refinement 'SHELXL-97 (Sheldrick, 2008)'
_computing_structure_solution 'SHELXS-97 (Sheldrick, 2008)'
_diffrn_ambient_temperature 213.(2)
_diffrn_detector_area_resol_mean 10.4167
_diffrn_measured_fraction_theta_full 0.895
_diffrn_measured_fraction_theta_max 0.895
_diffrn_radiation_wavelength 0.71073
_diffrn_reflns_av_R_equivalents 0.0255
_diffrn_reflns_av_sigmaI/netI 0.0368
_diffrn_reflns_limit_h_max 14
_diffrn_reflns_limit_h_min -14
_diffrn_reflns_limit_k_max 15
_diffrn_reflns_limit_k_min -15
_diffrn_reflns_limit_l_max 27
_diffrn_reflns_limit_l_min -26
_diffrn_reflns_number 37720
_diffrn_reflns_theta_full 26.33
_diffrn_reflns_theta_max 26.33
_diffrn_reflns_theta_min 2.37
_exptl_absorpt_coefficient_mu 0.171
_exptl_absorpt_correction_T_max 0.95
_exptl_absorpt_correction_T_min 0.86
_exptl_absorpt_correction_type multi-scan
_exptl_absorpt_process_details 'SADABS V2008/1 (Bruker AXS Inc.)'
_exptl_crystal_colour 'clear colourless'
_exptl_crystal_density_diffrn 1.127
_exptl_crystal_density_method 'not measured'
_exptl_crystal_description chunk
_exptl_crystal_F_000 1168
_exptl_crystal_size_max 0.360
_exptl_crystal_size_mid 0.350
_exptl_crystal_size_min 0.310
_refine_diff_density_max 1.229
_refine_diff_density_min -0.522
_refine_ls_extinction_method none
_refine_ls_goodness_of_fit_ref 1.011
_refine_ls_hydrogen_treatment mixed
_refine_ls_matrix_type full
_refine_ls_number_parameters 673
_refine_ls_number_reflns 11576
_refine_ls_number_restraints 0
_refine_ls_restrained_S_all 1.011
_refine_ls_R_factor_all 0.1109
_refine_ls_R_factor_gt 0.0781
_refine_ls_shift/su_max 0.000
_refine_ls_shift/su_mean 0.000
_refine_ls_structure_factor_coef Fsqd
_refine_ls_weighting_details 'calc w=1/[\s^2^(Fo^2^)+(0.1257P)^2^+3.7757P] where P=(Fo^2^+2Fc^2^)/3'
_refine_ls_weighting_scheme calc
_refine_ls_wR_factor_gt 0.2108
_refine_ls_wR_factor_ref 0.2373
_reflns_number_gt 8148
_reflns_number_total 11576
_reflns_threshold_expression >2sigma(I)
_cod_data_source_file ja5b01906_si_002.cif
_cod_data_source_block I
_cod_depositor_comments 'Adding full bibliography for 4123646--4123648.cif.'
_cod_database_code 4123647

loop_
_space_group_symop_operation_xyz
'x, y, z'
'-x, -y, -z'

loop_
_atom_site_type_symbol
_atom_site_label
_atom_site_fract_x
_atom_site_fract_y
_atom_site_fract_z
_atom_site_U_iso_or_equiv
_atom_site_adp_type
_atom_site_calc_flag
_atom_site_refinement_flags
_atom_site_occupancy
C C1 0.1225(3) 0.1726(3) 0.16141(16) 0.0409(8) Uani d . 1
C C2 0.2251(5) 0.1447(5) 0.1699(2) 0.0841(17) Uani d . 1
H H2 0.2818 0.1577 0.2088 0.101 Uiso calc R 1
C C3 0.2382(5) 0.0905(6) 0.1098(2) 0.0968(19) Uani d . 1
H H3A 0.3079 0.1298 0.1003 0.116 Uiso calc R 1
H H3B 0.2425 0.0131 0.1125 0.116 Uiso calc R 1
C C4 0.1346(5) 0.0974(6) 0.0619(2) 0.0970(19) Uani d . 1
H H4A 0.0936 0.0232 0.0397 0.116 Uiso calc R 1
H H4B 0.1558 0.1433 0.0309 0.116 Uiso calc R 1
C C5 0.0582(4) 0.1480(4) 0.09420(19) 0.0670(12) Uani d . 1
H H5A 0.0439 0.2159 0.0775 0.08 Uiso calc R 1
H H5B -0.016 0.0959 0.0881 0.08 Uiso calc R 1
C C6 -0.0705(3) 0.1484(3) 0.34336(16) 0.0421(8) Uani d . 1
C C7 -0.1660(4) 0.1657(4) 0.3633(2) 0.0711(13) Uani d . 1
H H7 -0.2026 0.2244 0.3542 0.085 Uiso calc R 1
C C8 -0.2018(5) 0.0772(4) 0.4011(2) 0.0787(14) Uani d . 1
H H8A -0.2815 0.0363 0.3815 0.094 Uiso calc R 1
H H8B -0.1952 0.1094 0.4442 0.094 Uiso calc R 1
C C9 -0.1187(6) 0.0027(5) 0.4009(3) 0.0967(18) Uani d . 1
H H9A -0.0711 0.0038 0.4439 0.116 Uiso calc R 1
H H9B -0.1609 -0.0736 0.3838 0.116 Uiso calc R 1
C C10 -0.0444(5) 0.0468(5) 0.3601(3) 0.0954(19) Uani d . 1
H H10A 0.0374 0.0587 0.383 0.114 Uiso calc R 1
H H10B -0.0597 -0.0065 0.322 0.114 Uiso calc R 1
C C11 -0.1883(3) 0.3588(3) 0.18043(16) 0.0452(8) Uani d . 1
C C12 -0.2143(4) 0.3982(5) 0.1253(2) 0.0810(15) Uani d . 1
H H12 -0.1596 0.4259 0.1042 0.097 Uiso calc R 1
C C13 -0.3406(5) 0.3928(6) 0.1016(3) 0.110(2) Uani d . 1
H H13A -0.3559 0.4673 0.1027 0.132 Uiso calc R 1
H H13B -0.3715 0.3543 0.0582 0.132 Uiso calc R 1
C C14 -0.3914(6) 0.3312(9) 0.1447(4) 0.153(4) Uani d . 1
H H14A -0.4367 0.2581 0.1228 0.183 Uiso calc R 1
H H14B -0.4431 0.3709 0.1598 0.183 Uiso calc R 1
C C15 -0.2965(4) 0.3182(5) 0.1995(2) 0.0735(13) Uani d . 1
H H15A -0.3048 0.2406 0.2063 0.088 Uiso calc R 1
H H15B -0.2963 0.363 0.2382 0.088 Uiso calc R 1
C C16 0.2272(3) 0.4836(3) 0.33798(16) 0.0425(8) Uani d . 1
C C17 0.2657(4) 0.5902(3) 0.3329(2) 0.0674(12) Uani d . 1
H H17 0.2336 0.6253 0.2989 0.081 Uiso calc R 1
C C18 0.3662(4) 0.6469(4) 0.3878(2) 0.0788(14) Uani d . 1
H H18A 0.4345 0.6752 0.3736 0.095 Uiso calc R 1
H H18B 0.3475 0.7087 0.4108 0.095 Uiso calc R 1
C C19 0.3865(5) 0.5595(4) 0.4283(3) 0.0989(19) Uani d . 1
H H19A 0.3805 0.5823 0.4706 0.119 Uiso calc R 1
H H19B 0.4638 0.5461 0.432 0.119 Uiso calc R 1
C C20 0.2957(5) 0.4563(4) 0.3972(2) 0.0782(15) Uani d . 1
H H20A 0.3317 0.3952 0.3884 0.094 Uiso calc R 1
H H20B 0.2463 0.4341 0.4247 0.094 Uiso calc R 1
C C21 0.2712(10) 0.1492(7) 0.4717(3) 0.162(4) Uani d . 1
H H21A 0.215 0.1041 0.4885 0.243 Uiso calc R 1
H H21B 0.235 0.1998 0.4469 0.243 Uiso calc R 1
H H21C 0.335 0.1912 0.5062 0.243 Uiso calc R 1
C C22 0.3345(7) -0.0176(5) 0.4571(3) 0.121(3) Uani d . 1
H H22A 0.3887 0.0031 0.4987 0.181 Uiso calc R 1
H H22B 0.3665 -0.0602 0.4299 0.181 Uiso calc R 1
H H22C 0.2625 -0.062 0.4603 0.181 Uiso calc R 1
C C23 0.3769(7) -0.0790(5) 0.3094(3) 0.117(2) Uani d . 1
H H23A 0.3459 -0.1503 0.3204 0.176 Uiso calc R 1
H H23B 0.4524 -0.0471 0.3384 0.176 Uiso calc R 1
H H23C 0.3839 -0.0886 0.2667 0.176 Uiso calc R 1
C C24 0.1835(5) -0.0469(5) 0.2705(3) 0.107(2) Uani d . 1
H H24A 0.1885 -0.059 0.2275 0.161 Uiso calc R 1
H H24B 0.1378 0.0076 0.274 0.161 Uiso calc R 1
H H24C 0.1471 -0.116 0.2817 0.161 Uiso calc R 1
C C25 0.5378(5) 0.2223(5) 0.4306(3) 0.106(2) Uani d . 1
H H25A 0.6168 0.2146 0.4364 0.159 Uiso calc R 1
H H25B 0.5109 0.199 0.4661 0.159 Uiso calc R 1
H H25C 0.5347 0.2991 0.4279 0.159 Uiso calc R 1
C C26 0.5032(5) 0.1860(7) 0.3190(3) 0.120(3) Uani d . 1
H H26A 0.485 0.2565 0.3101 0.18 Uiso calc R 1
H H26B 0.4641 0.13 0.2826 0.18 Uiso calc R 1
H H26C 0.586 0.1929 0.3279 0.18 Uiso calc R 1
C C27 -0.2814(4) 0.0757(4) 0.0392(2) 0.0675(12) Uani d . 1
H H27A -0.2259 0.0541 0.019 0.101 Uiso calc R 1
H H27B -0.243 0.1386 0.0718 0.101 Uiso calc R 1
H H27C -0.3422 0.0959 0.008 0.101 Uiso calc R 1
C C28 -0.4019(4) -0.1126(4) 0.0227(2) 0.0707(12) Uani d . 1
H H28A -0.4578 -0.0891 -0.0098 0.106 Uiso calc R 1
H H28B -0.442 -0.1642 0.0447 0.106 Uiso calc R 1
H H28C -0.3529 -0.1485 0.0036 0.106 Uiso calc R 1
C C29 -0.4798(4) -0.0168(5) 0.1559(2) 0.0781(14) Uani d . 1
H H29A -0.5452 -0.0614 0.166 0.117 Uiso calc R 1
H H29B -0.5007 -0.0086 0.1115 0.117 Uiso calc R 1
H H29C -0.4578 0.0557 0.1812 0.117 Uiso calc R 1
C C30 -0.3544(5) -0.0944(5) 0.2346(2) 0.0851(15) Uani d . 1
H H30A -0.3295 -0.0254 0.2634 0.128 Uiso calc R 1
H H30B -0.2927 -0.1339 0.2409 0.128 Uiso calc R 1
H H30C -0.4219 -0.1396 0.2426 0.128 Uiso calc R 1
C C31 -0.2720(6) -0.2516(4) 0.1282(3) 0.110(2) Uani d . 1
H H31A -0.268 -0.2777 0.0864 0.165 Uiso calc R 1
H H31B -0.3521 -0.2579 0.1279 0.165 Uiso calc R 1
H H31C -0.2371 -0.2961 0.1582 0.165 Uiso calc R 1
C C32 -0.0881(5) -0.1174(6) 0.1487(3) 0.107(2) Uani d . 1
H H32A -0.0536 -0.1692 0.1732 0.161 Uiso calc R 1
H H32B -0.0488 -0.0422 0.1681 0.161 Uiso calc R 1
H H32C -0.0808 -0.1289 0.1061 0.161 Uiso calc R 1
C C33 -0.0444(6) 0.6317(5) 0.2686(2) 0.0966(18) Uani d . 1
H H33A 0.0286 0.6117 0.27 0.145 Uiso calc R 1
H H33B -0.0501 0.6947 0.2459 0.145 Uiso calc R 1
H H33C -0.1075 0.5695 0.2472 0.145 Uiso calc R 1
C C34 0.0441(10) 0.7747(5) 0.3718(6) 0.203(5) Uani d . 1
H H34A 0.117 0.779 0.3615 0.304 Uiso calc R 1
H H34B 0.0559 0.7725 0.4167 0.304 Uiso calc R 1
H H34C 0.0144 0.8392 0.3607 0.304 Uiso calc R 1
C C35 -0.2759(9) 0.6604(9) 0.3400(8) 0.297(10) Uani d . 1
H H35A -0.3561 0.6283 0.3176 0.445 Uiso calc R 1
H H35B -0.2348 0.6894 0.3107 0.445 Uiso calc R 1
H H35C -0.2718 0.7199 0.3724 0.445 Uiso calc R 1
C C36 -0.2987(5) 0.4777(6) 0.3800(4) 0.115(2) Uani d . 1
H H36A -0.3172 0.4934 0.4195 0.172 Uiso calc R 1
H H36B -0.2625 0.4149 0.3815 0.172 Uiso calc R 1
H H36C -0.3689 0.4605 0.3455 0.172 Uiso calc R 1
C C37 -0.0754(8) 0.6899(7) 0.4899(4) 0.152(3) Uani d . 1
H H37A -0.0652 0.6646 0.5308 0.228 Uiso calc R 1
H H37B -0.1571 0.6811 0.4698 0.228 Uiso calc R 1
H H37C -0.0368 0.7674 0.4952 0.228 Uiso calc R 1
C C38 0.0944(5) 0.6196(5) 0.4764(3) 0.0977(18) Uani d . 1
H H38A 0.1446 0.6855 0.4697 0.147 Uiso calc R 1
H H38B 0.1098 0.5544 0.4558 0.147 Uiso calc R 1
H H38C 0.1088 0.6161 0.5213 0.147 Uiso calc R 1
C C39 0.1385(7) 0.7048(5) 0.1396(3) 0.113(2) Uani d . 1
H H39A 0.199 0.7598 0.1699 0.17 Uiso calc R 1
H H39B 0.0936 0.6581 0.1618 0.17 Uiso calc R 1
H H39C 0.0885 0.7417 0.1116 0.17 Uiso calc R 1
C C40 0.2369(7) 0.6941(5) 0.0566(3) 0.117(2) Uani d . 1
H H40A 0.1838 0.7365 0.0358 0.175 Uiso calc R 1
H H40B 0.2471 0.6398 0.0256 0.175 Uiso calc R 1
H H40C 0.3108 0.7436 0.0778 0.175 Uiso calc R 1
C C41 0.1218(6) 0.4070(5) 0.0081(3) 0.106(2) Uani d . 1
H H41A 0.122 0.4558 -0.0238 0.159 Uiso calc R 1
H H41B 0.0533 0.4048 0.0227 0.159 Uiso calc R 1
H H41C 0.1218 0.333 -0.0098 0.159 Uiso calc R 1
C C42 0.3307(7) 0.4280(7) 0.0498(3) 0.125(3) Uani d . 1
H H42A 0.3249 0.3489 0.042 0.188 Uiso calc R 1
H H42B 0.3945 0.4605 0.0867 0.188 Uiso calc R 1
H H42C 0.3439 0.4614 0.0134 0.188 Uiso calc R 1
C C43 0.4202(6) 0.6379(6) 0.1969(4) 0.139(3) Uani d . 1
H H43A 0.422 0.6653 0.2396 0.209 Uiso calc R 1
H H43B 0.4007 0.692 0.1693 0.209 Uiso calc R 1
H H43C 0.4955 0.6254 0.1962 0.209 Uiso calc R 1
C C44 0.3630(5) 0.4461(6) 0.2110(3) 0.0982(18) Uani d . 1
H H44A 0.4368 0.4328 0.208 0.147 Uiso calc R 1
H H44B 0.3031 0.3795 0.1934 0.147 Uiso calc R 1
H H44C 0.3667 0.4662 0.2549 0.147 Uiso calc R 1
Li Li1 0.1352(5) 0.2467(5) 0.2960(3) 0.0413(13) Uani d . 1
Li Li2 -0.0714(5) 0.1947(5) 0.2174(3) 0.0425(13) Uani d . 1
Li Li3 -0.0186(5) 0.3687(5) 0.3066(3) 0.0412(13) Uani d . 1
Li Li4 0.0690(5) 0.3784(5) 0.2065(3) 0.0439(13) Uani d . 1
N N1 0.3143(4) 0.0776(4) 0.43166(18) 0.0815(13) Uani d . 1
N N2 0.3006(3) -0.0061(3) 0.31370(18) 0.0655(10) Uani d . 1
N N3 0.4653(3) 0.1540(4) 0.37321(18) 0.0834(13) Uani d . 1
N N4 -0.3312(3) -0.0164(3) 0.06738(15) 0.0570(8) Uani d . 1
N N5 -0.3836(3) -0.0705(3) 0.16928(15) 0.0584(9) Uani d . 1
N N6 -0.2092(3) -0.1348(3) 0.14674(17) 0.0659(9) Uani d . 1
N N7 -0.0506(6) 0.6602(4) 0.3315(3) 0.131(2) Uani d . 1
N N8 -0.2213(4) 0.5721(4) 0.3704(3) 0.1009(16) Uani d . 1
N N9 -0.0253(4) 0.6239(4) 0.4501(2) 0.0950(14) Uani d . 1
N N10 0.1898(4) 0.6373(3) 0.10317(18) 0.0716(11) Uani d . 1
N N11 0.2237(4) 0.4479(3) 0.06064(18) 0.0734(11) Uani d . 1
N N12 0.3363(4) 0.5371(4) 0.1756(2) 0.0784(11) Uani d . 1
O O1 0.0813(2) 0.21986(19) 0.20354(10) 0.0426(6) Uani d . 1
O O2 -0.0182(2) 0.21168(18) 0.30967(10) 0.0402(5) Uani d . 1
O O3 -0.0877(2) 0.34925(19) 0.21438(10) 0.0412(5) Uani d . 1
O O4 0.1423(2) 0.40861(18) 0.29915(11) 0.0420(6) Uani d . 1
O O5 0.2511(3) 0.1786(2) 0.33904(13) 0.0650(8) Uani d . 1
O O6 -0.1897(2) 0.0738(2) 0.17207(13) 0.0642(8) Uani d . 1
O O7 -0.0679(3) 0.4631(2) 0.36091(12) 0.0563(7) Uani d . 1
O O8 0.1175(3) 0.4628(3) 0.14645(14) 0.0715(8) Uani d . 1
P P1 0.32793(8) 0.10775(8) 0.36315(4) 0.0426(3) Uani d . 1
P P2 -0.27216(8) -0.02935(8) 0.14093(4) 0.0467(3) Uani d . 1
P P3 -0.08735(9) 0.57414(8) 0.37556(5) 0.0492(3) Uani d . 1
P P4 0.21195(10) 0.51826(8) 0.12301(5) 0.0525(3) Uani d . 1

loop_
_atom_site_aniso_label
_atom_site_aniso_U_11
_atom_site_aniso_U_22
_atom_site_aniso_U_33
_atom_site_aniso_U_12
_atom_site_aniso_U_13
_atom_site_aniso_U_23
C1 0.046(2) 0.0408(19) 0.0399(18) 0.0119(15) 0.0183(15) 0.0021(15)
C2 0.089(4) 0.140(5) 0.043(2) 0.071(4) 0.021(2) 0.007(3)
C3 0.116(5) 0.141(5) 0.068(3) 0.083(4) 0.046(3) 0.012(3)
C4 0.084(4) 0.148(5) 0.058(3) 0.041(4) 0.022(3) -0.032(3)
C5 0.060(3) 0.087(3) 0.053(2) 0.018(2) 0.020(2) -0.009(2)
C6 0.055(2) 0.0365(18) 0.0378(18) 0.0105(16) 0.0184(16) 0.0058(15)
C7 0.087(3) 0.060(3) 0.090(3) 0.021(2) 0.060(3) 0.024(2)
C8 0.096(4) 0.079(3) 0.066(3) -0.001(3) 0.046(3) 0.011(2)
C9 0.120(5) 0.085(4) 0.105(4) 0.022(3) 0.052(4) 0.058(3)
C10 0.094(4) 0.085(4) 0.142(5) 0.041(3) 0.061(4) 0.070(4)
C11 0.048(2) 0.050(2) 0.0419(19) 0.0195(17) 0.0137(16) 0.0042(16)
C12 0.074(3) 0.111(4) 0.061(3) 0.025(3) 0.010(2) 0.039(3)
C13 0.089(4) 0.140(6) 0.098(4) 0.043(4) -0.008(3) 0.051(4)
C14 0.064(4) 0.298(12) 0.116(5) 0.079(6) 0.019(4) 0.073(7)
C15 0.056(3) 0.103(4) 0.072(3) 0.028(3) 0.025(2) 0.018(3)
C16 0.045(2) 0.041(2) 0.0419(19) 0.0116(16) 0.0143(16) -0.0001(16)
C17 0.074(3) 0.047(2) 0.064(3) -0.002(2) -0.001(2) 0.013(2)
C18 0.079(3) 0.052(3) 0.082(3) -0.008(2) 0.001(3) -0.002(2)
C19 0.106(4) 0.069(3) 0.084(4) 0.007(3) -0.029(3) -0.005(3)
C20 0.102(4) 0.050(3) 0.062(3) 0.013(2) -0.010(3) 0.001(2)
C21 0.295(12) 0.168(7) 0.100(5) 0.140(8) 0.120(7) 0.039(5)
C22 0.205(8) 0.100(5) 0.084(4) 0.050(5) 0.065(5) 0.047(4)
C23 0.164(6) 0.084(4) 0.140(6) 0.071(4) 0.076(5) 0.013(4)
C24 0.103(5) 0.080(4) 0.108(5) -0.027(3) 0.027(4) -0.031(3)
C25 0.093(4) 0.097(4) 0.087(4) -0.005(3) -0.023(3) -0.007(3)
C26 0.073(4) 0.174(7) 0.092(4) -0.024(4) 0.028(3) 0.012(4)
C27 0.061(3) 0.085(3) 0.067(3) 0.025(2) 0.025(2) 0.026(2)
C28 0.072(3) 0.080(3) 0.048(2) 0.011(2) 0.006(2) -0.010(2)
C29 0.064(3) 0.100(4) 0.079(3) 0.025(3) 0.033(3) 0.008(3)
C30 0.088(4) 0.108(4) 0.060(3) 0.005(3) 0.032(3) 0.020(3)
C31 0.136(5) 0.058(3) 0.117(5) 0.031(3) 0.001(4) -0.010(3)
C32 0.091(4) 0.127(5) 0.140(5) 0.064(4) 0.053(4) 0.061(4)
C33 0.143(5) 0.082(4) 0.067(3) 0.020(3) 0.029(3) 0.035(3)
C34 0.261(12) 0.047(4) 0.314(14) -0.024(5) 0.158(11) 0.000(6)
C35 0.142(9) 0.130(8) 0.55(3) 0.061(7) -0.065(12) 0.081(12)
C36 0.077(4) 0.113(5) 0.169(7) 0.017(3) 0.056(4) 0.036(5)
C37 0.194(9) 0.143(7) 0.129(6) 0.050(6) 0.075(6) -0.045(5)
C38 0.079(4) 0.095(4) 0.102(4) 0.026(3) -0.005(3) -0.002(3)
C39 0.178(7) 0.086(4) 0.097(4) 0.064(4) 0.054(4) 0.001(3)
C40 0.192(7) 0.068(3) 0.101(4) 0.009(4) 0.068(5) 0.033(3)
C41 0.143(6) 0.086(4) 0.074(4) 0.025(4) 0.009(4) -0.006(3)
C42 0.142(6) 0.162(7) 0.108(5) 0.081(5) 0.068(5) 0.009(5)
C43 0.084(5) 0.125(6) 0.175(8) -0.011(4) 0.007(5) 0.011(5)
C44 0.082(4) 0.130(5) 0.096(4) 0.044(4) 0.027(3) 0.035(4)
Li1 0.049(3) 0.038(3) 0.039(3) 0.013(2) 0.013(2) 0.001(2)
Li2 0.045(3) 0.041(3) 0.042(3) 0.008(2) 0.015(3) 0.001(2)
Li3 0.053(3) 0.038(3) 0.040(3) 0.017(3) 0.021(3) 0.007(2)
Li4 0.052(3) 0.043(3) 0.041(3) 0.010(3) 0.020(3) 0.008(3)
N1 0.131(4) 0.085(3) 0.063(2) 0.059(3) 0.054(2) 0.029(2)
N2 0.078(3) 0.048(2) 0.080(2) 0.0182(18) 0.039(2) 0.0031(18)
N3 0.055(2) 0.123(4) 0.057(2) -0.004(2) 0.0118(18) -0.002(2)
N4 0.064(2) 0.059(2) 0.0459(18) 0.0076(17) 0.0184(16) 0.0040(16)
N5 0.055(2) 0.071(2) 0.0466(18) 0.0050(17) 0.0177(15) 0.0032(16)
N6 0.065(2) 0.067(2) 0.066(2) 0.0211(18) 0.0154(18) 0.0057(18)
N7 0.239(7) 0.085(3) 0.150(5) 0.086(4) 0.144(5) 0.065(3)
N8 0.087(3) 0.058(3) 0.168(5) 0.016(2) 0.061(3) -0.001(3)
N9 0.098(3) 0.085(3) 0.095(3) 0.039(3) 0.009(3) -0.019(3)
N10 0.113(3) 0.049(2) 0.068(2) 0.022(2) 0.046(2) 0.0145(18)
N11 0.098(3) 0.066(2) 0.064(2) 0.027(2) 0.032(2) 0.0031(19)
N12 0.071(3) 0.076(3) 0.086(3) 0.009(2) 0.024(2) 0.010(2)
O1 0.0469(14) 0.0446(13) 0.0403(13) 0.0134(11) 0.0195(11) -0.0021(10)
O2 0.0505(14) 0.0348(12) 0.0400(12) 0.0100(10) 0.0202(11) 0.0068(10)
O3 0.0434(14) 0.0453(14) 0.0383(12) 0.0160(11) 0.0123(10) 0.0076(10)
O4 0.0448(14) 0.0382(13) 0.0410(13) 0.0061(11) 0.0125(11) 0.0008(10)
O5 0.0729(19) 0.0680(19) 0.0584(17) 0.0409(16) 0.0078(14) 0.0045(14)
O6 0.0620(18) 0.0592(17) 0.0579(17) -0.0082(14) 0.0141(14) -0.0073(14)
O7 0.082(2) 0.0431(14) 0.0556(16) 0.0234(13) 0.0343(14) 0.0040(12)
O8 0.075(2) 0.080(2) 0.0686(19) 0.0103(16) 0.0336(16) 0.0312(16)
P1 0.0463(5) 0.0424(5) 0.0431(5) 0.0173(4) 0.0139(4) 0.0061(4)
P2 0.0448(6) 0.0493(6) 0.0417(5) 0.0030(4) 0.0129(4) -0.0023(4)
P3 0.0638(7) 0.0376(5) 0.0531(6) 0.0171(4) 0.0246(5) 0.0051(4)
P4 0.0637(7) 0.0480(6) 0.0521(6) 0.0090(5) 0.0291(5) 0.0104(5)

loop_
_atom_type_symbol
_atom_type_description
_atom_type_scat_dispersion_real
_atom_type_scat_dispersion_imag
_atom_type_scat_source
C C 0.0033 0.0016 'International Tables Vol C Tables 4.2.6.8 and 6.1.1.4'
H H 0.0000 0.0000 'International Tables Vol C Tables 4.2.6.8 and 6.1.1.4'
Li Li -0.0003 0.0001 'International Tables Vol C Tables 4.2.6.8 and 6.1.1.4'
N N 0.0061 0.0033 'International Tables Vol C Tables 4.2.6.8 and 6.1.1.4'
O O 0.0106 0.0060 'International Tables Vol C Tables 4.2.6.8 and 6.1.1.4'
P P 0.1023 0.0942 'International Tables Vol C Tables 4.2.6.8 and 6.1.1.4'

loop_
_geom_angle_atom_site_label_1
_geom_angle_atom_site_label_2
_geom_angle_atom_site_label_3
_geom_angle
O1 C1 C2 128.5(3)
O1 C1 C5 121.5(3)
C2 C1 C5 110.0(3)
C1 C2 C3 111.8(4)
C4 C3 C2 104.4(4)
C3 C4 C5 108.3(4)
C1 C5 C4 105.2(4)
O2 C6 C7 125.3(3)
O2 C6 C10 124.6(3)
C7 C6 C10 109.9(4)
C6 C7 C8 110.4(4)
C7 C8 C9 104.3(4)
C10 C9 C8 106.6(4)
C6 C10 C9 108.3(4)
O3 C11 C12 128.9(4)
O3 C11 C15 121.2(3)
C12 C11 C15 109.8(4)
C11 C12 C13 111.9(5)
C14 C13 C12 104.3(4)
C13 C14 C15 108.9(5)
C14 C15 C11 104.1(4)
O4 C16 C17 129.1(3)
O4 C16 C20 121.0(3)
C17 C16 C20 109.9(4)
C16 C17 C18 111.9(4)
C19 C18 C17 104.6(4)
C18 C19 C20 107.1(4)
C16 C20 C19 106.4(4)
O5 Li1 O2 119.4(3)
O5 Li1 O1 120.0(3)
O2 Li1 O1 95.8(3)
O5 Li1 O4 127.0(3)
O2 Li1 O4 94.3(2)
O1 Li1 O4 92.8(2)
O6 Li2 O1 121.3(3)
O6 Li2 O2 120.5(3)
O1 Li2 O2 96.2(3)
O6 Li2 O3 121.9(3)
O1 Li2 O3 95.7(3)
O2 Li2 O3 94.7(3)
O7 Li3 O2 127.2(3)
O7 Li3 O3 120.1(3)
O2 Li3 O3 94.7(3)
O7 Li3 O4 119.5(3)
O2 Li3 O4 94.1(2)
O3 Li3 O4 93.2(2)
O8 Li4 O3 123.6(3)
O8 Li4 O4 125.0(3)
O3 Li4 O4 94.4(3)
O8 Li4 O1 119.1(3)
O3 Li4 O1 94.9(3)
O4 Li4 O1 91.7(3)
C22 N1 C21 112.7(5)
C22 N1 P1 126.0(4)
C21 N1 P1 121.2(4)
C23 N2 C24 113.6(5)
C23 N2 P1 127.3(4)
C24 N2 P1 119.0(3)
C25 N3 C26 111.1(5)
C25 N3 P1 121.6(4)
C26 N3 P1 117.8(4)
C27 N4 C28 115.1(3)
C27 N4 P2 120.3(3)
C28 N4 P2 120.5(3)
C29 N5 C30 112.1(4)
C29 N5 P2 119.7(3)
C30 N5 P2 115.4(3)
C32 N6 C31 113.4(5)
C32 N6 P2 119.2(4)
C31 N6 P2 123.9(4)
C33 N7 P3 125.1(4)
C33 N7 C34 115.0(6)
P3 N7 C34 112.9(6)
C36 N8 C35 116.3(6)
C36 N8 P3 122.4(4)
C35 N8 P3 119.8(6)
C38 N9 C37 116.3(5)
C38 N9 P3 118.4(4)
C37 N9 P3 124.4(5)
C39 N10 C40 114.0(4)
C39 N10 P4 120.5(3)
C40 N10 P4 124.6(4)
C41 N11 C42 115.2(5)
C41 N11 P4 118.7(4)
C42 N11 P4 125.9(4)
C43 N12 C44 113.9(5)
C43 N12 P4 126.6(5)
C44 N12 P4 119.2(4)
C1 O1 Li2 132.4(3)
C1 O1 Li1 131.1(3)
Li2 O1 Li1 84.0(3)
C1 O1 Li4 121.9(3)
Li2 O1 Li4 84.2(2)
Li1 O1 Li4 87.6(2)
C6 O2 Li1 137.1(3)
C6 O2 Li2 122.8(3)
Li1 O2 Li2 83.8(2)
C6 O2 Li3 124.9(3)
Li1 O2 Li3 86.7(2)
Li2 O2 Li3 85.5(2)
C11 O3 Li4 136.0(3)
C11 O3 Li2 114.2(3)
Li4 O3 Li2 85.0(2)
C11 O3 Li3 131.8(3)
Li4 O3 Li3 87.0(3)
Li2 O3 Li3 84.6(2)
C16 O4 Li4 136.2(3)
C16 O4 Li1 122.6(3)
Li4 O4 Li1 87.1(2)
C16 O4 Li3 125.3(3)
Li4 O4 Li3 85.2(2)
Li1 O4 Li3 84.7(2)
P1 O5 Li1 168.9(3)
P2 O6 Li2 172.5(3)
P3 O7 Li3 146.5(2)
P4 O8 Li4 148.6(3)
O5 P1 N3 117.9(2)
O5 P1 N1 110.14(19)
N3 P1 N1 105.7(2)
O5 P1 N2 110.69(19)
N3 P1 N2 102.0(2)
N1 P1 N2 109.9(2)
O6 P2 N4 109.22(18)
O6 P2 N6 110.64(19)
N4 P2 N6 112.53(18)
O6 P2 N5 117.75(17)
N4 P2 N5 104.17(17)
N6 P2 N5 102.34(19)
O7 P3 N7 114.7(2)
O7 P3 N8 112.5(2)
N7 P3 N8 105.7(3)
O7 P3 N9 110.7(2)
N7 P3 N9 110.6(3)
N8 P3 N9 101.8(3)
O8 P4 N11 112.8(2)
O8 P4 N12 111.4(2)
N11 P4 N12 106.0(2)
O8 P4 N10 110.0(2)
N11 P4 N10 106.6(2)
N12 P4 N10 109.8(2)

loop_
_geom_bond_atom_site_label_1
_geom_bond_atom_site_label_2
_geom_bond_distance
C1 O1 1.315(4)
C1 C2 1.344(6)
C1 C5 1.471(5)
C2 C3 1.499(6)
C3 C4 1.459(7)
C4 C5 1.510(6)
C6 O2 1.315(4)
C6 C7 1.399(5)
C6 C10 1.420(6)
C7 C8 1.502(6)
C8 C9 1.507(8)
C9 C10 1.500(7)
C11 O3 1.308(4)
C11 C12 1.340(6)
C11 C15 1.500(6)
C12 C13 1.494(7)
C13 C14 1.457(9)
C14 C15 1.500(7)
C16 O4 1.314(4)
C16 C17 1.342(5)
C16 C20 1.474(6)
C17 C18 1.502(6)
C18 C19 1.485(7)
C19 C20 1.506(7)
C21 N1 1.464(7)
C22 N1 1.392(6)
C23 N2 1.439(6)
C24 N2 1.476(7)
C25 N3 1.441(6)
C26 N3 1.451(7)
C27 N4 1.454(5)
C28 N4 1.456(5)
C29 N5 1.448(6)
C30 N5 1.469(6)
C31 N6 1.473(7)
C32 N6 1.449(7)
C33 N7 1.430(7)
C34 N7 1.670(11)
C35 N8 1.514(10)
C36 N8 1.426(7)
C37 N9 1.475(7)
C38 N9 1.453(7)
C39 N10 1.449(6)
C40 N10 1.468(6)
C41 N11 1.446(7)
C42 N11 1.456(7)
C43 N12 1.415(8)
C44 N12 1.472(7)
Li1 O5 1.891(6)
Li1 O2 1.954(6)
Li1 O1 1.961(6)
Li1 O4 1.993(6)
Li2 O6 1.878(6)
Li2 O1 1.944(6)
Li2 O2 1.960(6)
Li2 O3 1.976(6)
Li3 O7 1.894(6)
Li3 O2 1.960(6)
Li3 O3 1.977(6)
Li3 O4 1.994(6)
Li4 O8 1.901(6)
Li4 O3 1.941(6)
Li4 O4 1.990(6)
Li4 O1 2.003(6)
N1 P1 1.633(4)
N2 P1 1.637(4)
N3 P1 1.623(4)
N4 P2 1.642(3)
N5 P2 1.655(3)
N6 P2 1.647(4)
N7 P3 1.584(4)
N8 P3 1.615(5)
N9 P3 1.639(5)
N10 P4 1.634(4)
N11 P4 1.623(4)
N12 P4 1.631(4)
O5 P1 1.451(3)
O6 P2 1.461(3)
O7 P3 1.470(3)
O8 P4 1.462(3)

loop_
_geom_torsion_atom_site_label_1
_geom_torsion_atom_site_label_2
_geom_torsion_atom_site_label_3
_geom_torsion_atom_site_label_4
_geom_torsion
O1 C1 C2 C3 179.0(4)
C5 C1 C2 C3 -4.1(7)
C1 C2 C3 C4 4.9(7)
C2 C3 C4 C5 -3.7(7)
O1 C1 C5 C4 178.7(4)
C2 C1 C5 C4 1.5(6)
C3 C4 C5 C1 1.6(7)
O2 C6 C7 C8 -179.6(4)
C10 C6 C7 C8 5.6(6)
C6 C7 C8 C9 -1.1(6)
C7 C8 C9 C10 -3.5(6)
O2 C6 C10 C9 177.4(4)
C7 C6 C10 C9 -7.8(7)
C8 C9 C10 C6 6.9(7)
O3 C11 C12 C13 179.0(5)
C15 C11 C12 C13 1.8(6)
C11 C12 C13 C14 -7.5(8)
C12 C13 C14 C15 10.0(9)
C13 C14 C15 C11 -9.1(9)
O3 C11 C15 C14 -173.0(5)
C12 C11 C15 C14 4.5(7)
O4 C16 C17 C18 -179.4(4)
C20 C16 C17 C18 0.9(6)
C16 C17 C18 C19 0.7(6)
C17 C18 C19 C20 -1.9(7)
O4 C16 C20 C19 178.2(4)
C17 C16 C20 C19 -2.1(6)
C18 C19 C20 C16 2.4(7)
C2 C1 O1 Li2 -139.2(5)
C5 C1 O1 Li2 44.2(5)
C2 C1 O1 Li1 -11.8(7)
C5 C1 O1 Li1 171.6(4)
C2 C1 O1 Li4 106.8(5)
C5 C1 O1 Li4 -69.8(5)
O6 Li2 O1 C1 7.9(6)
O2 Li2 O1 C1 139.5(3)
O3 Li2 O1 C1 -125.1(3)
O6 Li2 O1 Li1 -135.1(4)
O2 Li2 O1 Li1 -3.5(2)
O3 Li2 O1 Li1 91.9(3)
O6 Li2 O1 Li4 136.7(4)
O2 Li2 O1 Li4 -91.7(3)
O3 Li2 O1 Li4 3.7(2)
O5 Li1 O1 C1 -11.3(6)
O2 Li1 O1 C1 -140.3(3)
O4 Li1 O1 C1 125.1(3)
O5 Li1 O1 Li2 132.6(4)
O2 Li1 O1 Li2 3.5(2)
O4 Li1 O1 Li2 -91.0(3)
O5 Li1 O1 Li4 -143.0(4)
O2 Li1 O1 Li4 88.0(3)
O4 Li1 O1 Li4 -6.6(3)
O8 Li4 O1 C1 0.4(5)
O3 Li4 O1 C1 133.5(3)
O4 Li4 O1 C1 -131.9(3)
O8 Li4 O1 Li2 -136.9(4)
O3 Li4 O1 Li2 -3.7(3)
O4 Li4 O1 Li2 90.8(3)
O8 Li4 O1 Li1 138.9(4)
O3 Li4 O1 Li1 -87.9(3)
O4 Li4 O1 Li1 6.6(3)
C7 C6 O2 Li1 155.2(4)
C10 C6 O2 Li1 -30.7(7)
C7 C6 O2 Li2 -84.7(5)
C10 C6 O2 Li2 89.4(5)
C7 C6 O2 Li3 24.9(6)
C10 C6 O2 Li3 -161.0(5)
O5 Li1 O2 C6 0.0(6)
O1 Li1 O2 C6 129.5(3)
O4 Li1 O2 C6 -137.2(3)
O5 Li1 O2 Li2 -133.0(4)
O1 Li1 O2 Li2 -3.5(2)
O4 Li1 O2 Li2 89.8(3)
O5 Li1 O2 Li3 141.2(3)
O1 Li1 O2 Li3 -89.3(3)
O4 Li1 O2 Li3 4.0(2)
O6 Li2 O2 C6 -8.0(5)
O1 Li2 O2 C6 -140.1(3)
O3 Li2 O2 C6 123.6(3)
O6 Li2 O2 Li1 135.6(4)
O1 Li2 O2 Li1 3.5(2)
O3 Li2 O2 Li1 -92.7(3)
O6 Li2 O2 Li3 -137.2(4)
O1 Li2 O2 Li3 90.7(3)
O3 Li2 O2 Li3 -5.6(3)
O7 Li3 O2 C6 12.2(6)
O3 Li3 O2 C6 -121.8(3)
O4 Li3 O2 C6 144.6(3)
O7 Li3 O2 Li1 -136.5(4)
O3 Li3 O2 Li1 89.6(3)
O4 Li3 O2 Li1 -4.0(2)
O7 Li3 O2 Li2 139.6(4)
O3 Li3 O2 Li2 5.6(3)
O4 Li3 O2 Li2 -88.0(3)
C12 C11 O3 Li4 -2.1(7)
C15 C11 O3 Li4 174.8(4)
C12 C11 O3 Li2 -111.3(5)
C15 C11 O3 Li2 65.6(4)
C12 C11 O3 Li3 143.4(5)
C15 C11 O3 Li3 -39.7(5)
O8 Li4 O3 C11 13.6(6)
O4 Li4 O3 C11 151.4(3)
O1 Li4 O3 C11 -116.5(4)
O8 Li4 O3 Li2 133.7(4)
O4 Li4 O3 Li2 -88.4(3)
O1 Li4 O3 Li2 3.7(2)
O8 Li4 O3 Li3 -141.4(4)
O4 Li4 O3 Li3 -3.6(2)
O1 Li4 O3 Li3 88.5(3)
O6 Li2 O3 C11 2.4(5)
O1 Li2 O3 C11 135.0(3)
O2 Li2 O3 C11 -128.3(3)
O6 Li2 O3 Li4 -136.4(4)
O1 Li2 O3 Li4 -3.8(3)
O2 Li2 O3 Li4 93.0(3)
O6 Li2 O3 Li3 136.2(4)
O1 Li2 O3 Li3 -91.2(3)
O2 Li2 O3 Li3 5.5(3)
O7 Li3 O3 C11 -26.1(5)
O2 Li3 O3 C11 112.4(3)
O4 Li3 O3 C11 -153.2(3)
O7 Li3 O3 Li4 130.7(4)
O2 Li3 O3 Li4 -90.8(3)
O4 Li3 O3 Li4 3.6(2)
O7 Li3 O3 Li2 -144.1(4)
O2 Li3 O3 Li2 -5.5(2)
O4 Li3 O3 Li2 88.8(2)
C17 C16 O4 Li4 30.2(6)
C20 C16 O4 Li4 -150.2(4)
C17 C16 O4 Li1 155.5(4)
C20 C16 O4 Li1 -24.8(5)
C17 C16 O4 Li3 -95.9(5)
C20 C16 O4 Li3 83.8(5)
O8 Li4 O4 C16 2.0(6)
O3 Li4 O4 C16 -135.0(3)
O1 Li4 O4 C16 130.0(3)
O8 Li4 O4 Li1 -134.5(4)
O3 Li4 O4 Li1 88.5(3)
O1 Li4 O4 Li1 -6.5(2)
O8 Li4 O4 Li3 140.6(4)
O3 Li4 O4 Li3 3.6(2)
O1 Li4 O4 Li3 -91.5(2)
O5 Li1 O4 C16 -7.2(5)
O2 Li1 O4 C16 125.0(3)
O1 Li1 O4 C16 -138.9(3)
O5 Li1 O4 Li4 138.3(4)
O2 Li1 O4 Li4 -89.4(3)
O1 Li1 O4 Li4 6.7(3)
O5 Li1 O4 Li3 -136.2(4)
O2 Li1 O4 Li3 -3.9(2)
O1 Li1 O4 Li3 92.1(3)
O7 Li3 O4 C16 14.8(5)
O2 Li3 O4 C16 -122.7(3)
O3 Li3 O4 C16 142.3(3)
O7 Li3 O4 Li4 -131.0(3)
O2 Li3 O4 Li4 91.4(3)
O3 Li3 O4 Li4 -3.5(2)
O7 Li3 O4 Li1 141.5(3)
O2 Li3 O4 Li1 3.9(2)
O3 Li3 O4 Li1 -91.0(2)
O2 Li1 O5 P1 76.5(15)
O1 Li1 O5 P1 -40.9(16)
O4 Li1 O5 P1 -161.4(12)
O1 Li2 O6 P2 64.(2)
O2 Li2 O6 P2 -56.(2)
O3 Li2 O6 P2 -175.0(18)
O2 Li3 O7 P3 -177.0(3)
O3 Li3 O7 P3 -52.9(7)
O4 Li3 O7 P3 60.8(6)
O3 Li4 O8 P4 170.5(4)
O4 Li4 O8 P4 45.3(7)
O1 Li4 O8 P4 -70.3(7)
Li1 O5 P1 N3 128.1(14)
Li1 O5 P1 N1 -110.5(14)
Li1 O5 P1 N2 11.2(15)
C25 N3 P1 O5 86.0(5)
C26 N3 P1 O5 -57.3(5)
C25 N3 P1 N1 -37.6(5)
C26 N3 P1 N1 179.0(5)
C25 N3 P1 N2 -152.5(5)
C26 N3 P1 N2 64.1(5)
C22 N1 P1 O5 152.5(6)
C21 N1 P1 O5 -23.8(7)
C22 N1 P1 N3 -79.2(6)
C21 N1 P1 N3 104.5(7)
C22 N1 P1 N2 30.2(6)
C21 N1 P1 N2 -146.1(6)
C23 N2 P1 O5 158.5(4)
C24 N2 P1 O5 -26.2(4)
C23 N2 P1 N3 32.3(5)
C24 N2 P1 N3 -152.4(4)
C23 N2 P1 N1 -79.6(5)
C24 N2 P1 N1 95.7(4)
Li2 O6 P2 N4 -141.(2)
Li2 O6 P2 N6 -17.(2)
Li2 O6 P2 N5 100.(2)
C27 N4 P2 O6 13.5(4)
C28 N4 P2 O6 169.6(3)
C27 N4 P2 N6 -109.8(3)
C28 N4 P2 N6 46.3(4)
C27 N4 P2 N5 140.1(3)
C28 N4 P2 N5 -63.8(4)
C32 N6 P2 O6 -31.3(5)
C31 N6 P2 O6 171.0(4)
C32 N6 P2 N4 91.2(4)
C31 N6 P2 N4 -66.5(5)
C32 N6 P2 N5 -157.6(4)
C31 N6 P2 N5 44.7(5)
C29 N5 P2 O6 76.4(4)
C30 N5 P2 O6 -62.1(4)
C29 N5 P2 N4 -44.7(4)
C30 N5 P2 N4 176.8(3)
C29 N5 P2 N6 -162.0(3)
C30 N5 P2 N6 59.5(4)
Li3 O7 P3 N7 -3.3(6)
Li3 O7 P3 N8 117.5(5)
Li3 O7 P3 N9 -129.3(5)
C33 N7 P3 O7 25.2(8)
C34 N7 P3 O7 -123.9(5)
C33 N7 P3 N8 -99.2(6)
C34 N7 P3 N8 111.7(6)
C33 N7 P3 N9 151.3(6)
C34 N7 P3 N9 2.2(6)
C36 N8 P3 O7 27.2(7)
C35 N8 P3 O7 -138.3(8)
C36 N8 P3 N7 153.0(6)
C35 N8 P3 N7 -12.5(9)
C36 N8 P3 N9 -91.4(6)
C35 N8 P3 N9 103.2(8)
C38 N9 P3 O7 49.1(5)
C37 N9 P3 O7 -141.8(6)
C38 N9 P3 N7 -79.1(5)
C37 N9 P3 N7 90.0(7)
C38 N9 P3 N8 168.9(4)
C37 N9 P3 N8 -22.0(6)
Li4 O8 P4 N11 102.8(6)
Li4 O8 P4 N12 -16.4(6)
Li4 O8 P4 N10 -138.4(5)
C41 N11 P4 O8 50.5(4)
C42 N11 P4 O8 -134.6(5)
C41 N11 P4 N12 172.8(4)
C42 N11 P4 N12 -12.3(5)
C41 N11 P4 N10 -70.3(4)
C42 N11 P4 N10 104.6(5)
C43 N12 P4 O8 -128.6(6)
C44 N12 P4 O8 44.0(5)
C43 N12 P4 N11 108.3(6)
C44 N12 P4 N11 -79.1(4)
C43 N12 P4 N10 -6.5(6)
C44 N12 P4 N10 166.1(4)
C39 N10 P4 O8 36.8(5)
C40 N10 P4 O8 -154.7(5)
C39 N10 P4 N11 159.5(5)
C40 N10 P4 N11 -32.1(5)
C39 N10 P4 N12 -86.1(5)
C40 N10 P4 N12 82.3(5)
